data_7207219
loop_
_publ_author_name
'Ling, Yun'
'Zhai, Fu-Peng'
'Deng, Ming-Li'
'Wu, Dong'
'Chen, Zhen-Xia'
'Liu, Xiao-Feng'
'Zhou, Ya-Ming'
'Weng, Lin-Hong'

_publ_section_title
;
 Solvothermal in situ synthesis of cyanide-containing ternary silver(I)
 coordination polymers and their phosphorescent properties
;
_journal_issue 4
_journal_name_full CrystEngComm
_journal_page_first 1425
_journal_paper_doi 10.1039/c1ce06246h
_journal_volume 14
_journal_year 2012
_chemical_formula_sum 'C17 H28 Ag3 N7'
_chemical_formula_weight 654.07
_chemical_name_systematic
;
?
;
_space_group_IT_number 60
_symmetry_cell_setting orthorhombic
_symmetry_space_group_name_Hall '-P 2n 2ab'
_symmetry_space_group_name_H-M 'P b c n'
_atom_sites_solution_hydrogens geom
_atom_sites_solution_primary direct
_atom_sites_solution_secondary difmap
_audit_creation_method SHELXL-97
_cell_angle_alpha 90.00
_cell_angle_beta 90.00
_cell_angle_gamma 90.00
_cell_formula_units_Z 8
_cell_length_a 16.821(5)
_cell_length_b 10.432(3)
_cell_length_c 27.753(9)
_cell_measurement_reflns_used 4998
_cell_measurement_temperature 293(2)
_cell_measurement_theta_max 22.22
_cell_measurement_theta_min 3.18
_cell_volume 4870(3)
_computing_cell_refinement 'Bruker SMART'
_computing_data_collection 'Bruker SMART'
_computing_data_reduction 'Bruker SAINT'
_computing_molecular_graphics 'Bruker SHELXTL'
_computing_publication_material 'Bruker SHELXTL'
_computing_structure_refinement 'SHELXL-97 (Sheldrick, 1997)'
_computing_structure_solution 'SHELXS-97 (Sheldrick, 1990)'
_diffrn_ambient_temperature 293(2)
_diffrn_measured_fraction_theta_full 1.000
_diffrn_measured_fraction_theta_max 1.000
_diffrn_measurement_device_type 'CCD area detector'
_diffrn_measurement_method 'phi and omega scans'
_diffrn_radiation_monochromator graphite
_diffrn_radiation_source 'fine-focus sealed tube'
_diffrn_radiation_type MoK\a
_diffrn_radiation_wavelength 0.71073
_diffrn_reflns_av_R_equivalents 0.0573
_diffrn_reflns_av_sigmaI/netI 0.0382
_diffrn_reflns_limit_h_max 15
_diffrn_reflns_limit_h_min -20
_diffrn_reflns_limit_k_max 12
_diffrn_reflns_limit_k_min -12
_diffrn_reflns_limit_l_max 33
_diffrn_reflns_limit_l_min -28
_diffrn_reflns_number 22998
_diffrn_reflns_theta_full 25.20
_diffrn_reflns_theta_max 25.20
_diffrn_reflns_theta_min 1.47
_exptl_absorpt_coefficient_mu 2.403
_exptl_absorpt_correction_T_max 0.6997
_exptl_absorpt_correction_T_min 0.6199
_exptl_absorpt_correction_type multi-scan
_exptl_absorpt_process_details SADABS
_exptl_crystal_colour 'light yellow'
_exptl_crystal_density_diffrn 1.784
_exptl_crystal_density_method 'not measured'
_exptl_crystal_description block
_exptl_crystal_F_000 2560
_exptl_crystal_size_max 0.22
_exptl_crystal_size_mid 0.18
_exptl_crystal_size_min 0.16
_refine_diff_density_max 0.990
_refine_diff_density_min -1.196
_refine_diff_density_rms 0.141
_refine_ls_extinction_method none
_refine_ls_goodness_of_fit_ref 1.108
_refine_ls_hydrogen_treatment constr
_refine_ls_matrix_type full
_refine_ls_number_parameters 254
_refine_ls_number_reflns 4392
_refine_ls_number_restraints 107
_refine_ls_restrained_S_all 1.117
_refine_ls_R_factor_all 0.0987
_refine_ls_R_factor_gt 0.0697
_refine_ls_shift/su_max 0.000
_refine_ls_shift/su_mean 0.000
_refine_ls_structure_factor_coef Fsqd
_refine_ls_weighting_details 'calc w=1/[\s^2^(Fo^2^)+(0.1082P)^2^+14.7190P] where P=(Fo^2^+2Fc^2^)/3'
_refine_ls_weighting_scheme calc
_refine_ls_wR_factor_gt 0.1950
_refine_ls_wR_factor_ref 0.2178
_reflns_number_gt 3037
_reflns_number_total 4392
_reflns_threshold_expression >2sigma(I)
_cod_data_source_file c1ce06246h.txt
_cod_data_source_block 4
_cod_depositor_comments
;
The following automatic conversions were performed:

'_symmetry_cell_setting' value 'Orthorhombic' changed to
'orthorhombic' according to
/home/saulius/struct/CIF-dictionaries/cif_core.dic dictionary named
'cif_core.dic' version 2.4.1 from 2010-06-29.

Automatic conversion script
Id: cif_fix_values 1715 2011-07-08 13:25:40Z adriana 
;
_cod_original_sg_symbol_H-M Pbcn
_cod_database_code 7207219

loop_
_symmetry_equiv_pos_as_xyz
'x, y, z'
'-x+1/2, -y+1/2, z+1/2'
'-x, y, -z+1/2'
'x+1/2, -y+1/2, -z'
'-x, -y, -z'
'x-1/2, y-1/2, -z-1/2'
'x, -y, z-1/2'
'-x-1/2, y-1/2, z'

loop_
_atom_site_label
_atom_site_type_symbol
_atom_site_fract_x
_atom_site_fract_y
_atom_site_fract_z
_atom_site_U_iso_or_equiv
_atom_site_adp_type
_atom_site_occupancy
_atom_site_symmetry_multiplicity
_atom_site_calc_flag
_atom_site_refinement_flags
Ag1 Ag 0.29406(5) 0.83150(8) 0.11232(3) 0.0677(3) Uani 1 1 d .
Ag2 Ag 0.13165(5) 0.87432(9) 0.02371(4) 0.0778(4) Uani 1 1 d .
Ag3 Ag 0.13743(6) 0.78818(11) 0.20684(5) 0.0989(4) Uani 1 1 d .
C1 C 0.1422(16) 0.445(3) 0.3180(8) 0.253(10) Uani 1 1 d DU
H1A H 0.0999 0.4138 0.2980 0.380 Uiso 1 1 d R
H1B H 0.1247 0.5201 0.3350 0.380 Uiso 1 1 d R
H1C H 0.1569 0.3799 0.3408 0.380 Uiso 1 1 d R
C2 C 0.2140(12) 0.484(3) 0.2865(7) 0.195(7) Uani 1 1 d DU
H2A H 0.2266 0.5743 0.2910 0.234 Uiso 1 1 calc R
H2B H 0.2604 0.4335 0.2944 0.234 Uiso 1 1 calc R
C3 C 0.1867(12) 0.458(2) 0.2351(6) 0.170(7) Uani 1 1 d DU
H3A H 0.1884 0.3674 0.2281 0.204 Uiso 1 1 calc R
H3B H 0.1329 0.4891 0.2302 0.204 Uiso 1 1 calc R
C4 C 0.2440(8) 0.5304(12) 0.2037(5) 0.085(4) Uani 1 1 d .
C5 C 0.3405(6) 0.5690(11) 0.1584(4) 0.071(3) Uani 1 1 d .
C6 C 0.4156(7) 0.5585(13) 0.1316(5) 0.096(4) Uani 1 1 d D
H6A H 0.4135 0.6135 0.1034 0.116 Uiso 1 1 calc R
H6B H 0.4227 0.4709 0.1207 0.116 Uiso 1 1 calc R
C7 C 0.4862(8) 0.597(3) 0.1630(7) 0.201(12) Uani 1 1 d DU
H7A H 0.4805 0.6863 0.1726 0.241 Uiso 1 1 calc R
H7B H 0.4868 0.5452 0.1920 0.241 Uiso 1 1 calc R
C8 C 0.5641(13) 0.580(4) 0.1362(10) 0.249(14) Uani 1 1 d DU
H8A H 0.6049 0.6228 0.1543 0.374 Uiso 1 1 d R
H8B H 0.5601 0.6186 0.1048 0.374 Uiso 1 1 d R
H8C H 0.5771 0.4912 0.1329 0.374 Uiso 1 1 d R
C9 C 0.5036(15) 0.934(3) 0.0648(12) 0.232(11) Uani 1 1 d DU
H9A H 0.5561 0.9121 0.0756 0.348 Uiso 1 1 d R
H9B H 0.4972 0.9077 0.0319 0.348 Uiso 1 1 d R
H9C H 0.4651 0.8903 0.0845 0.348 Uiso 1 1 d R
C10 C 0.4938(16) 1.077(3) 0.0703(15) 0.214(12) Uani 0.64(4) 1 d PDU
H10A H 0.4914 1.1172 0.0387 0.257 Uiso 1 1 calc R
H10B H 0.5391 1.1126 0.0874 0.257 Uiso 1 1 calc R
C11 C 0.4181(7) 1.1055(13) 0.0979(6) 0.097(4) Uani 1 1 d D
H11A H 0.4142 1.0461 0.1247 0.117 Uiso 1 1 calc R
H11B H 0.4216 1.1914 0.1112 0.117 Uiso 1 1 calc R
C12 C 0.3450(6) 1.0960(10) 0.0686(4) 0.067(3) Uani 1 1 d .
C13 C 0.2507(6) 1.1345(10) 0.0210(4) 0.067(3) Uani 1 1 d .
C14 C 0.1998(7) 1.1963(12) -0.0175(6) 0.100(5) Uani 1 1 d D
H14A H 0.1978 1.2880 -0.0119 0.120 Uiso 1 1 calc R
H14B H 0.1461 1.1633 -0.0151 0.120 Uiso 1 1 calc R
C15 C 0.2312(18) 1.172(3) -0.0686(6) 0.230(11) Uani 1 1 d DU
H15A H 0.2876 1.1906 -0.0701 0.276 Uiso 1 1 calc R
H15B H 0.2236 1.0823 -0.0772 0.276 Uiso 1 1 calc R
C16 C 0.186(2) 1.256(3) -0.1033(9) 0.261(12) Uani 1 1 d DU
H16A H 0.2148 1.2636 -0.1332 0.391 Uiso 1 1 d R
H16B H 0.1805 1.3400 -0.0892 0.391 Uiso 1 1 d R
H16C H 0.1349 1.2201 -0.1091 0.391 Uiso 1 1 d R
C17 C 0.0282(8) 0.7547(15) 0.2385(8) 0.154(7) Uani 0.50 1 d P
C18 C 0.0278(6) 0.9701(10) 0.0041(5) 0.087(3) Uani 0.50 1 d P
C10' C 0.463(4) 0.991(5) 0.112(3) 0.216(13) Uani 0.36(4) 1 d PDU
N1 N 0.2296(6) 0.6459(9) 0.1864(4) 0.081(3) Uani 1 1 d .
N2 N 0.2937(5) 0.6713(9) 0.1566(4) 0.069(2) Uani 1 1 d .
N3 N 0.3111(6) 0.4781(9) 0.1880(4) 0.084(3) Uani 1 1 d .
N4 N 0.2987(4) 0.9930(8) 0.0683(3) 0.064(2) Uani 1 1 d .
N5 N 0.2362(5) 1.0191(8) 0.0376(3) 0.068(2) Uani 1 1 d .
N6 N 0.3182(5) 1.1870(8) 0.0380(3) 0.067(2) Uani 1 1 d .
N7 N 0.0282(8) 0.7547(15) 0.2385(8) 0.154(7) Uani 0.50 1 d P
N8 N 0.0278(6) 0.9701(10) 0.0041(5) 0.087(3) Uani 0.50 1 d P

loop_
_atom_site_aniso_label
_atom_site_aniso_U_11
_atom_site_aniso_U_22
_atom_site_aniso_U_33
_atom_site_aniso_U_23
_atom_site_aniso_U_13
_atom_site_aniso_U_12
Ag1 0.0583(5) 0.0532(5) 0.0916(7) 0.0186(4) 0.0026(4) -0.0017(3)
Ag2 0.0614(5) 0.0622(6) 0.1098(8) 0.0164(5) -0.0094(5) 0.0125(4)
Ag3 0.0785(7) 0.0765(7) 0.1417(11) 0.0254(6) 0.0306(6) -0.0003(5)
C1 0.280(19) 0.27(2) 0.210(16) 0.065(17) 0.084(15) 0.005(17)
C2 0.208(14) 0.203(14) 0.173(13) 0.081(13) 0.043(12) 0.019(12)
C3 0.180(14) 0.164(14) 0.166(13) 0.097(12) 0.030(12) 0.025(12)
C4 0.082(8) 0.066(8) 0.107(10) 0.027(7) 0.023(7) -0.009(6)
C5 0.057(6) 0.070(7) 0.085(8) 0.014(6) -0.002(6) -0.003(5)
C6 0.067(7) 0.075(8) 0.147(13) 0.013(8) 0.014(8) 0.007(6)
C7 0.069(10) 0.31(3) 0.22(3) 0.06(2) -0.012(12) -0.029(15)
C8 0.132(16) 0.32(3) 0.30(3) 0.00(3) 0.016(17) 0.04(2)
C9 0.154(15) 0.27(2) 0.27(2) -0.05(2) -0.021(16) -0.001(19)
C10 0.125(16) 0.27(2) 0.25(2) -0.05(2) -0.029(16) -0.01(2)
C11 0.062(7) 0.080(9) 0.150(13) 0.007(8) -0.030(8) -0.004(6)
C12 0.049(5) 0.057(6) 0.094(8) 0.005(6) 0.008(5) -0.002(4)
C13 0.048(5) 0.052(6) 0.101(9) 0.020(6) 0.002(6) -0.003(4)
C14 0.084(8) 0.052(7) 0.163(14) 0.038(8) -0.034(9) -0.011(6)
C15 0.29(2) 0.29(2) 0.110(14) 0.049(15) -0.062(15) 0.07(2)
C16 0.31(2) 0.31(3) 0.159(17) 0.057(17) -0.050(16) 0.08(2)
C17 0.091(10) 0.104(11) 0.27(2) 0.034(13) 0.080(12) 0.007(8)
C18 0.062(6) 0.070(7) 0.128(10) 0.022(6) -0.034(6) 0.003(5)
C10' 0.132(17) 0.27(3) 0.25(2) -0.05(2) -0.028(17) 0.00(2)
N1 0.083(6) 0.059(6) 0.101(8) 0.028(5) 0.024(6) 0.007(5)
N2 0.059(5) 0.063(5) 0.085(7) 0.015(5) 0.010(5) 0.003(4)
N3 0.075(6) 0.060(6) 0.119(9) 0.018(6) 0.004(6) 0.006(5)
N4 0.051(4) 0.048(5) 0.093(7) 0.017(4) 0.003(4) -0.003(4)
N5 0.056(5) 0.056(5) 0.092(7) 0.010(5) -0.008(5) -0.005(4)
N6 0.059(5) 0.050(5) 0.091(7) 0.018(4) -0.002(4) -0.006(4)
N7 0.091(10) 0.104(11) 0.27(2) 0.034(13) 0.080(12) 0.007(8)
N8 0.062(6) 0.070(7) 0.128(10) 0.022(6) -0.034(6) 0.003(5)

loop_
_atom_type_symbol
_atom_type_description
_atom_type_scat_dispersion_real
_atom_type_scat_dispersion_imag
_atom_type_scat_source
C C 0.0033 0.0016 'International Tables Vol C Tables 4.2.6.8 and 6.1.1.4'
H H 0.0000 0.0000 'International Tables Vol C Tables 4.2.6.8 and 6.1.1.4'
N N 0.0061 0.0033 'International Tables Vol C Tables 4.2.6.8 and 6.1.1.4'
Ag Ag -0.8971 1.1015 'International Tables Vol C Tables 4.2.6.8 and 6.1.1.4'

loop_
_geom_angle_atom_site_label_1
_geom_angle_atom_site_label_2
_geom_angle_atom_site_label_3
_geom_angle
_geom_angle_site_symmetry_1
_geom_angle_site_symmetry_3
N2 Ag1 N4 178.0(3) . .
C18 Ag2 N6 143.8(4) . 8_655
C18 Ag2 N5 111.2(4) . .
N6 Ag2 N5 105.0(3) 8_655 .
C17 Ag3 N1 128.1(5) . .
C17 Ag3 N3 126.6(5) . 8_665
N1 Ag3 N3 105.3(4) . 8_665
C2 C1 H1A 109.9 . .
C2 C1 H1B 107.5 . .
H1A C1 H1B 109.5 . .
C2 C1 H1C 111.0 . .
H1A C1 H1C 109.5 . .
H1B C1 H1C 109.5 . .
C3 C2 C1 104.4(12) . .
C3 C2 H2A 110.9 . .
C1 C2 H2A 110.9 . .
C3 C2 H2B 110.9 . .
C1 C2 H2B 110.9 . .
H2A C2 H2B 108.9 . .
C4 C3 C2 105.2(16) . .
C4 C3 H3A 110.7 . .
C2 C3 H3A 110.7 . .
C4 C3 H3B 110.7 . .
C2 C3 H3B 110.7 . .
H3A C3 H3B 108.8 . .
N1 C4 N3 114.4(10) . .
N1 C4 C3 123.4(13) . .
N3 C4 C3 122.1(13) . .
N2 C5 N3 111.7(10) . .
N2 C5 C6 123.5(10) . .
N3 C5 C6 124.8(11) . .
C5 C6 C7 111.0(12) . .
C5 C6 H6A 109.4 . .
C7 C6 H6A 109.4 . .
C5 C6 H6B 109.4 . .
C7 C6 H6B 109.4 . .
H6A C6 H6B 108.0 . .
C8 C7 C6 111.1(18) . .
C8 C7 H7A 109.4 . .
C6 C7 H7A 109.4 . .
C8 C7 H7B 109.4 . .
C6 C7 H7B 109.4 . .
H7A C7 H7B 108.0 . .
C7 C8 H8A 107.8 . .
C7 C8 H8B 109.7 . .
H8A C8 H8B 109.5 . .
C7 C8 H8C 110.9 . .
H8A C8 H8C 109.5 . .
H8B C8 H8C 109.5 . .
C10 C9 H9A 107.5 . .
C10 C9 H9B 111.2 . .
H9A C9 H9B 109.5 . .
C10 C9 H9C 109.7 . .
H9A C9 H9C 109.5 . .
H9B C9 H9C 109.5 . .
C9 C10 C11 109.4(14) . .
C9 C10 H10A 109.8 . .
C11 C10 H10A 109.8 . .
C9 C10 H10B 109.8 . .
C11 C10 H10B 109.8 . .
H10A C10 H10B 108.2 . .
C12 C11 C10 114(2) . .
C12 C11 H11A 108.7 . .
C10 C11 H11A 108.7 . .
C12 C11 H11B 108.7 . .
C10 C11 H11B 108.7 . .
H11A C11 H11B 107.6 . .
N4 C12 N6 111.7(9) . .
N4 C12 C11 123.1(10) . .
N6 C12 C11 125.1(10) . .
N5 C13 N6 114.0(9) . .
N5 C13 C14 122.3(10) . .
N6 C13 C14 123.5(9) . .
C13 C14 C15 112.7(12) . .
C13 C14 H14A 109.1 . .
C15 C14 H14A 109.1 . .
C13 C14 H14B 109.1 . .
C15 C14 H14B 109.1 . .
H14A C14 H14B 107.8 . .
C16 C15 C14 108.6(17) . .
C16 C15 H15A 110.0 . .
C14 C15 H15A 110.0 . .
C16 C15 H15B 110.0 . .
C14 C15 H15B 110.0 . .
H15A C15 H15B 108.4 . .
C15 C16 H16A 110.4 . .
C15 C16 H16B 108.9 . .
H16A C16 H16B 109.5 . .
C15 C16 H16C 109.1 . .
H16A C16 H16C 109.5 . .
H16B C16 H16C 109.5 . .
N7 C17 C17 0(2) 3 3
N7 C17 Ag3 167(2) 3 .
C17 C17 Ag3 167(2) 3 .
N8 C18 C18 0.0(13) 5_575 5_575
N8 C18 Ag2 174.7(16) 5_575 .
C18 C18 Ag2 174.7(16) 5_575 .
C4 N1 N2 104.4(9) . .
C4 N1 Ag3 130.3(8) . .
N2 N1 Ag3 124.6(6) . .
C5 N2 N1 106.7(8) . .
C5 N2 Ag1 131.8(8) . .
N1 N2 Ag1 120.7(6) . .
C4 N3 C5 102.8(9) . .
C4 N3 Ag3 128.3(8) . 8_655
C5 N3 Ag3 128.8(8) . 8_655
C12 N4 N5 106.9(8) . .
C12 N4 Ag1 132.4(8) . .
N5 N4 Ag1 119.5(6) . .
C13 N5 N4 104.8(8) . .
C13 N5 Ag2 132.2(7) . .
N4 N5 Ag2 123.0(6) . .
C13 N6 C12 102.5(8) . .
C13 N6 Ag2 129.1(7) . 8_665
C12 N6 Ag2 128.3(7) . 8_665

loop_
_geom_bond_atom_site_label_1
_geom_bond_atom_site_label_2
_geom_bond_distance
_geom_bond_site_symmetry_2
Ag1 N2 2.075(9) .
Ag1 N4 2.082(8) .
Ag2 C18 2.084(9) .
Ag2 N6 2.165(8) 8_655
Ag2 N5 2.349(8) .
Ag3 C17 2.067(12) .
Ag3 N1 2.220(10) .
Ag3 N3 2.224(10) 8_665
C1 C2 1.546(10) .
C1 H1A 0.9600 .
C1 H1B 0.9600 .
C1 H1C 0.9600 .
C2 C3 1.523(10) .
C2 H2A 0.9700 .
C2 H2B 0.9700 .
C3 C4 1.50(2) .
C3 H3A 0.9700 .
C3 H3B 0.9700 .
C4 N1 1.319(15) .
C4 N3 1.328(15) .
C5 N2 1.328(13) .
C5 N3 1.349(14) .
C5 C6 1.470(16) .
C6 C7 1.528(10) .
C6 H6A 0.9700 .
C6 H6B 0.9700 .
C7 C8 1.516(10) .
C7 H7A 0.9700 .
C7 H7B 0.9700 .
C8 H8A 0.9600 .
C8 H8B 0.9600 .
C8 H8C 0.9600 .
C9 C10 1.515(10) .
C9 H9A 0.9600 .
C9 H9B 0.9600 .
C9 H9C 0.9600 .
C10 C11 1.516(10) .
C10 H10A 0.9700 .
C10 H10B 0.9700 .
C11 C12 1.478(16) .
C11 H11A 0.9700 .
C11 H11B 0.9700 .
C12 N4 1.326(13) .
C12 N6 1.351(13) .
C13 N5 1.312(12) .
C13 N6 1.347(13) .
C13 C14 1.513(16) .
C14 C15 1.535(10) .
C14 H14A 0.9700 .
C14 H14B 0.9700 .
C15 C16 1.508(10) .
C15 H15A 0.9700 .
C15 H15B 0.9700 .
C16 H16A 0.9600 .
C16 H16B 0.9600 .
C16 H16C 0.9600 .
C17 N7 1.14(3) 3
C17 C17 1.14(3) 3
C18 N8 1.149(18) 5_575
C18 C18 1.149(18) 5_575
C10' H9C 1.2925 .
N1 N2 1.384(12) .
N3 Ag3 2.224(9) 8_655
N4 N5 1.382(11) .
N6 Ag2 2.165(8) 8_665
